data_4031833
loop_
_publ_author_name
'Lu, Tai-Ni'
'Chang, Che-Chien'

_publ_section_title
;
 Synthesis of 3-Deoxy-l-ketohexoses through Group Transfer.
;
_journal_issue 2
_journal_name_full 'The Journal of organic chemistry'
_journal_page_first 469
_journal_page_last 475
_journal_paper_doi 10.1021/acs.joc.5b02257
_journal_volume 81
_journal_year 2016
_chemical_formula_moiety 'C34 H28 O9'
_chemical_formula_sum 'C34 H28 O9'
_chemical_formula_weight 580.56
_chemical_name_systematic
;
 ?
;
_space_group_IT_number 4
_symmetry_cell_setting monoclinic
_symmetry_space_group_name_Hall 'P 2yb'
_symmetry_space_group_name_H-M 'P 1 21 1'
_atom_sites_solution_hydrogens geom
_atom_sites_solution_primary direct
_atom_sites_solution_secondary difmap
_audit_creation_method SHELXL-97
_cell_angle_alpha 90.00
_cell_angle_beta 97.337(2)
_cell_angle_gamma 90.00
_cell_formula_units_Z 4
_cell_length_a 5.4629(5)
_cell_length_b 48.100(4)
_cell_length_c 10.9336(10)
_cell_measurement_reflns_used 0
_cell_measurement_temperature 200(2)
_cell_measurement_theta_max 0
_cell_measurement_theta_min 0
_cell_volume 2849.4(4)
_computing_molecular_graphics 'Ortep-3 for Windows (Farrugia, 1997)'
_computing_publication_material 'WinGX publication routines (Farrugia, 1999)'
_computing_structure_refinement 'SHELXL-97 (Sheldrick, 1997)'
_computing_structure_solution 'SHELXS-86 (Sheldrick, 1986)'
_diffrn_ambient_temperature 200(2)
_diffrn_measured_fraction_theta_full 0.988
_diffrn_measured_fraction_theta_max 0.988
_diffrn_radiation_monochromator graphite
_diffrn_radiation_source 'fine-focus sealed tube'
_diffrn_radiation_type MoK\a
_diffrn_radiation_wavelength 0.71073
_diffrn_reflns_av_R_equivalents 0.0296
_diffrn_reflns_av_sigmaI/netI 0.0438
_diffrn_reflns_limit_h_max 6
_diffrn_reflns_limit_h_min -5
_diffrn_reflns_limit_k_max 52
_diffrn_reflns_limit_k_min -57
_diffrn_reflns_limit_l_max 12
_diffrn_reflns_limit_l_min -13
_diffrn_reflns_number 19912
_diffrn_reflns_theta_full 25.06
_diffrn_reflns_theta_max 25.06
_diffrn_reflns_theta_min 0.85
_exptl_absorpt_coefficient_mu 0.098
_exptl_absorpt_correction_T_max 0.9922
_exptl_absorpt_correction_T_min 0.9379
_exptl_absorpt_correction_type multi-scan
_exptl_crystal_colour colorless
_exptl_crystal_density_diffrn 1.353
_exptl_crystal_density_method 'not measured'
_exptl_crystal_description prism
_exptl_crystal_F_000 1216
_exptl_crystal_size_max 0.66
_exptl_crystal_size_mid 0.10
_exptl_crystal_size_min 0.08
_refine_diff_density_max 0.122
_refine_diff_density_min -0.150
_refine_diff_density_rms 0.031
_refine_ls_abs_structure_details 'Flack H D (1983), Acta Cryst. A39, 876-881'
_refine_ls_abs_structure_Flack 0.1(6)
_refine_ls_extinction_method none
_refine_ls_goodness_of_fit_ref 1.019
_refine_ls_hydrogen_treatment constr
_refine_ls_matrix_type full
_refine_ls_number_parameters 775
_refine_ls_number_reflns 8862
_refine_ls_number_restraints 1
_refine_ls_restrained_S_all 1.019
_refine_ls_R_factor_all 0.0448
_refine_ls_R_factor_gt 0.0358
_refine_ls_shift/su_max 0.001
_refine_ls_shift/su_mean 0.000
_refine_ls_structure_factor_coef Fsqd
_refine_ls_weighting_details 'calc w=1/[\s^2^(Fo^2^)+(0.0339P)^2^+0.2694P] where P=(Fo^2^+2Fc^2^)/3'
_refine_ls_weighting_scheme calc
_refine_ls_wR_factor_gt 0.0722
_refine_ls_wR_factor_ref 0.0779
_reflns_number_gt 7773
_reflns_number_total 8862
_reflns_threshold_expression >2sigma(I)
_cod_data_source_file jo5b02257_si_002.cif
_cod_data_source_block a16920
_cod_original_sg_symbol_H-M 'P 21'
_cod_database_code 4031833

loop_
_symmetry_equiv_pos_as_xyz
'x, y, z'
'-x, y+1/2, -z'

loop_
_atom_site_label
_atom_site_type_symbol
_atom_site_fract_x
_atom_site_fract_y
_atom_site_fract_z
_atom_site_U_iso_or_equiv
_atom_site_adp_type
_atom_site_occupancy
_atom_site_symmetry_multiplicity
_atom_site_calc_flag
_atom_site_refinement_flags
C1 C 0.7090(5) 0.67362(6) 0.5971(2) 0.0441(6) Uani 1 1 d .
C2 C 0.8979(5) 0.65182(5) 0.5927(2) 0.0410(6) Uani 1 1 d .
C3 C 1.0729(5) 0.64824(6) 0.6949(3) 0.0548(7) Uani 1 1 d .
H3 H 1.0672 0.6591 0.7669 0.066 Uiso 1 1 calc R
C4 C 1.2570(6) 0.62846(7) 0.6906(3) 0.0691(9) Uani 1 1 d .
H4 H 1.3773 0.6257 0.7603 0.083 Uiso 1 1 calc R
C5 C 1.2657(6) 0.61287(7) 0.5863(4) 0.0667(9) Uani 1 1 d .
H5 H 1.3938 0.5996 0.5836 0.080 Uiso 1 1 calc R
C6 C 1.0905(6) 0.61631(6) 0.4854(3) 0.0606(8) Uani 1 1 d .
H6 H 1.0970 0.6053 0.4137 0.073 Uiso 1 1 calc R
C7 C 0.9064(5) 0.63558(6) 0.4884(2) 0.0479(7) Uani 1 1 d .
H7 H 0.7844 0.6378 0.4190 0.058 Uiso 1 1 calc R
C8 C 0.3606(5) 0.69520(5) 0.4918(3) 0.0468(7) Uani 1 1 d .
H8A H 0.3048 0.6964 0.5743 0.056 Uiso 1 1 calc R
H8B H 0.2168 0.6898 0.4321 0.056 Uiso 1 1 calc R
C9 C 0.4494(4) 0.72337(5) 0.4572(2) 0.0333(6) Uani 1 1 d .
C10 C 0.2730(4) 0.74618(5) 0.4797(2) 0.0361(6) Uani 1 1 d .
H10A H 0.3157 0.7530 0.5652 0.043 Uiso 1 1 calc R
H10B H 0.1046 0.7383 0.4730 0.043 Uiso 1 1 calc R
C11 C 0.2694(4) 0.77077(5) 0.39309(18) 0.0286(5) Uani 1 1 d .
H11 H 0.4317 0.7807 0.4046 0.034 Uiso 1 1 calc R
C12 C 0.3749(4) 0.76678(5) 0.1876(2) 0.0299(5) Uani 1 1 d .
C13 C 0.3172(4) 0.75196(5) 0.0683(2) 0.0293(5) Uani 1 1 d .
C14 C 0.1144(4) 0.73464(5) 0.0438(2) 0.0376(6) Uani 1 1 d .
H14 H 0.0075 0.7317 0.1047 0.045 Uiso 1 1 calc R
C15 C 0.0678(5) 0.72160(6) -0.0695(2) 0.0484(7) Uani 1 1 d .
H15 H -0.0705 0.7096 -0.0865 0.058 Uiso 1 1 calc R
C16 C 0.2223(5) 0.72605(6) -0.1580(2) 0.0520(7) Uani 1 1 d .
H16 H 0.1883 0.7173 -0.2362 0.062 Uiso 1 1 calc R
C17 C 0.4237(5) 0.74292(6) -0.1343(2) 0.0513(7) Uani 1 1 d .
H17 H 0.5306 0.7456 -0.1953 0.062 Uiso 1 1 calc R
C18 C 0.4713(4) 0.75602(5) -0.0214(2) 0.0410(6) Uani 1 1 d .
H18 H 0.6106 0.7679 -0.0051 0.049 Uiso 1 1 calc R
C19 C 0.0607(4) 0.79052(5) 0.41396(17) 0.0273(5) Uani 1 1 d .
H19 H -0.0988 0.7801 0.4090 0.033 Uiso 1 1 calc R
C20 C 0.0350(4) 0.81469(5) 0.3269(2) 0.0336(6) Uani 1 1 d .
H20A H 0.1930 0.8249 0.3306 0.040 Uiso 1 1 calc R
H20B H -0.0133 0.8082 0.2413 0.040 Uiso 1 1 calc R
C21 C -0.2706(4) 0.84941(5) 0.2797(2) 0.0332(5) Uani 1 1 d .
C22 C -0.4598(4) 0.86679(5) 0.3302(2) 0.0348(6) Uani 1 1 d .
C23 C -0.6147(4) 0.88272(5) 0.2483(2) 0.0429(6) Uani 1 1 d .
H23 H -0.5974 0.8823 0.1630 0.051 Uiso 1 1 calc R
C24 C -0.7936(5) 0.89922(6) 0.2889(3) 0.0516(7) Uani 1 1 d .
H24 H -0.8991 0.9101 0.2319 0.062 Uiso 1 1 calc R
C25 C -0.8188(5) 0.89990(6) 0.4113(3) 0.0596(8) Uani 1 1 d .
H25 H -0.9415 0.9114 0.4396 0.072 Uiso 1 1 calc R
C26 C -0.6662(5) 0.88392(7) 0.4948(3) 0.0634(8) Uani 1 1 d .
H26 H -0.6857 0.8843 0.5798 0.076 Uiso 1 1 calc R
C27 C -0.4854(5) 0.86739(6) 0.4541(2) 0.0489(7) Uani 1 1 d .
H27 H -0.3798 0.8565 0.5111 0.059 Uiso 1 1 calc R
C28 C -0.0284(4) 0.79659(5) 0.6216(2) 0.0325(5) Uani 1 1 d .
C29 C 0.0700(4) 0.80816(5) 0.7444(2) 0.0304(5) Uani 1 1 d .
C30 C 0.2904(4) 0.82279(5) 0.7651(2) 0.0386(6) Uani 1 1 d .
H30 H 0.3857 0.8260 0.6996 0.046 Uiso 1 1 calc R
C31 C 0.3700(5) 0.83275(6) 0.8829(2) 0.0499(7) Uani 1 1 d .
H31 H 0.5200 0.8429 0.8981 0.060 Uiso 1 1 calc R
C32 C 0.2313(5) 0.82791(6) 0.9780(2) 0.0486(7) Uani 1 1 d .
H32 H 0.2877 0.8345 1.0585 0.058 Uiso 1 1 calc R
C33 C 0.0133(5) 0.81361(6) 0.9569(2) 0.0476(7) Uani 1 1 d .
H33 H -0.0821 0.8105 1.0225 0.057 Uiso 1 1 calc R
C34 C -0.0679(4) 0.80365(5) 0.8403(2) 0.0384(6) Uani 1 1 d .
H34 H -0.2189 0.7937 0.8259 0.046 Uiso 1 1 calc R
C35 C 0.2177(5) 0.61584(6) 0.0903(2) 0.0429(6) Uani 1 1 d .
C36 C 0.0272(4) 0.63767(5) 0.0930(2) 0.0388(6) Uani 1 1 d .
C37 C 0.0256(5) 0.65587(6) 0.1910(2) 0.0488(7) Uani 1 1 d .
H37 H 0.1522 0.6548 0.2590 0.059 Uiso 1 1 calc R
C38 C -0.1592(5) 0.67562(6) 0.1907(3) 0.0566(7) Uani 1 1 d .
H38 H -0.1603 0.6879 0.2586 0.068 Uiso 1 1 calc R
C39 C -0.3407(5) 0.67730(7) 0.0918(3) 0.0595(8) Uani 1 1 d .
H39 H -0.4678 0.6908 0.0916 0.071 Uiso 1 1 calc R
C40 C -0.3397(5) 0.65961(7) -0.0068(3) 0.0594(8) Uani 1 1 d .
H40 H -0.4647 0.6611 -0.0753 0.071 Uiso 1 1 calc R
C41 C -0.1577(5) 0.63975(6) -0.0064(2) 0.0520(7) Uani 1 1 d .
H41 H -0.1586 0.6274 -0.0744 0.062 Uiso 1 1 calc R
C42 C 0.5647(5) 0.59433(5) 0.2052(2) 0.0433(6) Uani 1 1 d .
H42A H 0.7163 0.6016 0.2540 0.052 Uiso 1 1 calc R
H42B H 0.6050 0.5897 0.1218 0.052 Uiso 1 1 calc R
C43 C 0.4843(4) 0.56833(5) 0.2652(2) 0.0347(6) Uani 1 1 d .
C44 C 0.6818(4) 0.54684(5) 0.2985(2) 0.0342(6) Uani 1 1 d .
H44A H 0.6587 0.5385 0.3789 0.041 Uiso 1 1 calc R
H44B H 0.8450 0.5561 0.3080 0.041 Uiso 1 1 calc R
C45 C 0.6803(4) 0.52377(5) 0.20262(19) 0.0289(5) Uani 1 1 d .
H45 H 0.5282 0.5121 0.2007 0.035 Uiso 1 1 calc R
C46 C 0.5215(4) 0.52935(5) -0.0120(2) 0.0322(5) Uani 1 1 d .
C47 C 0.5884(4) 0.54047(5) -0.1291(2) 0.0293(5) Uani 1 1 d .
C48 C 0.4411(4) 0.53363(5) -0.2386(2) 0.0359(6) Uani 1 1 d .
H48 H 0.2970 0.5226 -0.2368 0.043 Uiso 1 1 calc R
C49 C 0.5060(5) 0.54295(5) -0.3501(2) 0.0423(6) Uani 1 1 d .
H49 H 0.4060 0.5383 -0.4249 0.051 Uiso 1 1 calc R
C50 C 0.7141(5) 0.55881(5) -0.3527(2) 0.0424(6) Uani 1 1 d .
H50 H 0.7584 0.5649 -0.4296 0.051 Uiso 1 1 calc R
C51 C 0.8592(5) 0.56604(5) -0.2453(2) 0.0425(6) Uani 1 1 d .
H51 H 1.0008 0.5774 -0.2480 0.051 Uiso 1 1 calc R
C52 C 0.7978(4) 0.55667(5) -0.1328(2) 0.0364(6) Uani 1 1 d .
H52 H 0.8990 0.5614 -0.0585 0.044 Uiso 1 1 calc R
C53 C 0.9112(4) 0.50578(5) 0.22518(19) 0.0292(5) Uani 1 1 d .
H53 H 1.0598 0.5175 0.2184 0.035 Uiso 1 1 calc R
C54 C 0.9106(4) 0.48148(5) 0.1385(2) 0.0353(6) Uani 1 1 d .
H54A H 0.8836 0.4879 0.0518 0.042 Uiso 1 1 calc R
H54B H 1.0705 0.4715 0.1524 0.042 Uiso 1 1 calc R
C55 C 0.6275(4) 0.44488(5) 0.0760(2) 0.0343(6) Uani 1 1 d .
C56 C 0.4355(4) 0.42664(5) 0.1172(2) 0.0331(5) Uani 1 1 d .
C57 C 0.3081(4) 0.40870(5) 0.0318(2) 0.0415(6) Uani 1 1 d .
H57 H 0.3461 0.4083 -0.0505 0.050 Uiso 1 1 calc R
C58 C 0.1268(5) 0.39147(6) 0.0663(3) 0.0508(7) Uani 1 1 d .
H58 H 0.0399 0.3793 0.0077 0.061 Uiso 1 1 calc R
C59 C 0.0724(5) 0.39199(6) 0.1852(3) 0.0559(8) Uani 1 1 d .
H59 H -0.0520 0.3801 0.2089 0.067 Uiso 1 1 calc R
C60 C 0.1975(5) 0.40977(6) 0.2707(3) 0.0580(8) Uani 1 1 d .
H60 H 0.1581 0.4101 0.3528 0.070 Uiso 1 1 calc R
C61 C 0.3798(5) 0.42704(5) 0.2371(2) 0.0449(6) Uani 1 1 d .
H61 H 0.4665 0.4391 0.2962 0.054 Uiso 1 1 calc R
C62 C 1.1392(4) 0.48841(5) 0.4104(2) 0.0297(5) Uani 1 1 d .
C63 C 1.1231(4) 0.47893(5) 0.5383(2) 0.0266(5) Uani 1 1 d .
C64 C 1.3142(4) 0.46324(5) 0.5978(2) 0.0349(6) Uani 1 1 d .
H64 H 1.4474 0.4578 0.5551 0.042 Uiso 1 1 calc R
C65 C 1.3125(4) 0.45540(5) 0.7194(2) 0.0386(6) Uani 1 1 d .
H65 H 1.4425 0.4443 0.7594 0.046 Uiso 1 1 calc R
C66 C 1.1216(4) 0.46373(5) 0.7827(2) 0.0368(6) Uani 1 1 d .
H66 H 1.1234 0.4590 0.8672 0.044 Uiso 1 1 calc R
C67 C 0.9282(4) 0.47898(5) 0.7227(2) 0.0367(6) Uani 1 1 d .
H67 H 0.7950 0.4843 0.7656 0.044 Uiso 1 1 calc R
C68 C 0.9271(4) 0.48655(5) 0.6010(2) 0.0329(5) Uani 1 1 d .
H68 H 0.7930 0.4969 0.5601 0.039 Uiso 1 1 calc R
O1 O 0.6982(4) 0.68941(4) 0.68074(18) 0.0690(6) Uani 1 1 d .
O2 O 0.5459(3) 0.67415(3) 0.49394(16) 0.0465(4) Uani 1 1 d .
O3 O 0.6403(3) 0.72662(4) 0.41493(17) 0.0490(5) Uani 1 1 d .
O4 O 0.2179(2) 0.75987(3) 0.26862(13) 0.0300(4) Uani 1 1 d .
O5 O 0.5405(3) 0.78321(4) 0.20992(14) 0.0474(5) Uani 1 1 d .
O6 O -0.1544(3) 0.83236(3) 0.36593(13) 0.0365(4) Uani 1 1 d .
O7 O -0.2255(3) 0.85023(4) 0.17487(15) 0.0470(5) Uani 1 1 d .
O8 O 0.1283(2) 0.80121(3) 0.53784(13) 0.0302(4) Uani 1 1 d .
O9 O -0.2211(3) 0.78464(4) 0.59910(15) 0.0569(5) Uani 1 1 d .
O10 O 0.2322(3) 0.59993(4) 0.00678(18) 0.0626(6) Uani 1 1 d .
O11 O 0.3793(3) 0.61542(3) 0.19519(15) 0.0459(4) Uani 1 1 d .
O12 O 0.2753(3) 0.56536(4) 0.28632(18) 0.0549(5) Uani 1 1 d .
O13 O 0.6924(2) 0.53663(3) 0.08410(12) 0.0298(4) Uani 1 1 d .
O14 O 0.3437(3) 0.51541(4) -0.00062(16) 0.0554(5) Uani 1 1 d .
O15 O 0.7125(3) 0.46333(3) 0.16349(14) 0.0379(4) Uani 1 1 d .
O16 O 0.7030(3) 0.44366(4) -0.02300(15) 0.0494(5) Uani 1 1 d .
O17 O 0.9182(2) 0.49607(3) 0.35139(13) 0.0320(4) Uani 1 1 d .
O18 O 1.3274(3) 0.48951(4) 0.36396(14) 0.0425(4) Uani 1 1 d .

loop_
_atom_site_aniso_label
_atom_site_aniso_U_11
_atom_site_aniso_U_22
_atom_site_aniso_U_33
_atom_site_aniso_U_23
_atom_site_aniso_U_13
_atom_site_aniso_U_12
C1 0.0554(17) 0.0379(16) 0.0410(16) -0.0055(13) 0.0137(13) -0.0117(13)
C2 0.0491(15) 0.0345(15) 0.0407(15) 0.0033(12) 0.0112(12) -0.0060(12)
C3 0.0646(19) 0.0494(19) 0.0496(18) 0.0088(14) 0.0035(15) -0.0100(16)
C4 0.065(2) 0.065(2) 0.073(2) 0.029(2) -0.0074(17) -0.0057(18)
C5 0.0534(19) 0.047(2) 0.102(3) 0.023(2) 0.018(2) 0.0052(15)
C6 0.067(2) 0.0457(19) 0.072(2) -0.0020(16) 0.0190(17) 0.0074(16)
C7 0.0554(17) 0.0431(17) 0.0470(16) 0.0016(13) 0.0133(13) 0.0064(14)
C8 0.0475(15) 0.0380(16) 0.0566(18) -0.0040(14) 0.0127(13) 0.0012(13)
C9 0.0349(13) 0.0372(15) 0.0275(13) -0.0019(11) 0.0032(10) 0.0014(11)
C10 0.0385(13) 0.0417(15) 0.0291(13) 0.0004(11) 0.0084(10) 0.0084(11)
C11 0.0260(11) 0.0409(14) 0.0190(11) -0.0063(11) 0.0029(9) -0.0022(10)
C12 0.0302(12) 0.0344(14) 0.0256(12) 0.0012(11) 0.0059(10) -0.0016(11)
C13 0.0316(12) 0.0309(13) 0.0257(12) 0.0009(10) 0.0052(9) 0.0018(10)
C14 0.0407(13) 0.0420(15) 0.0319(13) -0.0037(12) 0.0115(11) -0.0051(12)
C15 0.0558(16) 0.0516(17) 0.0382(16) -0.0105(13) 0.0074(13) -0.0152(14)
C16 0.0682(19) 0.0581(19) 0.0304(15) -0.0172(13) 0.0087(13) -0.0095(16)
C17 0.0556(17) 0.070(2) 0.0325(15) -0.0107(14) 0.0227(13) -0.0040(16)
C18 0.0374(13) 0.0535(17) 0.0339(14) -0.0057(12) 0.0117(11) -0.0069(13)
C19 0.0293(11) 0.0348(13) 0.0177(11) -0.0060(10) 0.0028(9) -0.0026(10)
C20 0.0327(12) 0.0405(15) 0.0289(13) -0.0023(11) 0.0086(10) 0.0038(11)
C21 0.0373(13) 0.0281(13) 0.0338(14) -0.0025(11) 0.0033(11) -0.0050(11)
C22 0.0362(13) 0.0291(14) 0.0391(15) -0.0031(11) 0.0054(11) -0.0057(11)
C23 0.0448(15) 0.0344(15) 0.0488(16) 0.0034(13) 0.0039(13) -0.0013(13)
C24 0.0460(16) 0.0419(16) 0.066(2) 0.0048(15) 0.0046(14) 0.0046(13)
C25 0.0445(16) 0.0541(19) 0.082(2) -0.0150(18) 0.0142(16) 0.0102(15)
C26 0.0624(18) 0.081(2) 0.0501(18) -0.0143(17) 0.0194(15) 0.0110(18)
C27 0.0542(16) 0.0526(18) 0.0407(17) -0.0051(13) 0.0094(13) 0.0094(14)
C28 0.0282(12) 0.0445(15) 0.0259(13) -0.0043(11) 0.0072(10) 0.0012(11)
C29 0.0316(12) 0.0351(14) 0.0243(12) -0.0062(10) 0.0028(9) 0.0073(11)
C30 0.0355(13) 0.0443(16) 0.0354(14) -0.0100(12) 0.0024(11) 0.0044(12)
C31 0.0455(15) 0.0512(18) 0.0490(17) -0.0169(14) -0.0100(13) 0.0017(13)
C32 0.0638(18) 0.0480(17) 0.0304(15) -0.0117(13) -0.0084(13) 0.0170(15)
C33 0.0566(17) 0.0595(18) 0.0270(14) -0.0062(13) 0.0060(12) 0.0128(15)
C34 0.0400(13) 0.0494(17) 0.0266(14) -0.0064(11) 0.0065(10) 0.0040(12)
C35 0.0477(15) 0.0405(16) 0.0413(16) -0.0034(13) 0.0081(13) -0.0145(13)
C36 0.0454(14) 0.0329(15) 0.0389(15) 0.0055(12) 0.0080(12) -0.0083(12)
C37 0.0593(18) 0.0436(17) 0.0433(16) 0.0000(14) 0.0059(13) 0.0006(14)
C38 0.0664(19) 0.0489(18) 0.0558(18) 0.0027(15) 0.0129(16) 0.0078(16)
C39 0.0540(18) 0.0529(19) 0.073(2) 0.0199(18) 0.0142(16) 0.0053(15)
C40 0.0514(18) 0.060(2) 0.064(2) 0.0152(17) -0.0059(15) -0.0045(16)
C41 0.0564(17) 0.0557(19) 0.0430(16) 0.0009(14) 0.0029(13) -0.0146(15)
C42 0.0425(14) 0.0400(16) 0.0483(16) -0.0017(13) 0.0094(12) -0.0035(12)
C43 0.0312(13) 0.0394(15) 0.0342(14) -0.0084(12) 0.0070(10) -0.0039(11)
C44 0.0322(12) 0.0424(15) 0.0284(13) -0.0034(11) 0.0048(10) -0.0014(11)
C45 0.0288(11) 0.0359(14) 0.0224(12) 0.0036(10) 0.0048(9) -0.0041(10)
C46 0.0298(12) 0.0352(14) 0.0307(13) 0.0006(11) 0.0005(10) -0.0020(11)
C47 0.0296(11) 0.0321(13) 0.0260(12) 0.0000(10) 0.0023(9) 0.0029(10)
C48 0.0369(13) 0.0351(14) 0.0341(14) 0.0007(11) -0.0009(11) -0.0020(11)
C49 0.0560(16) 0.0431(16) 0.0263(14) -0.0028(12) -0.0003(12) 0.0020(14)
C50 0.0583(16) 0.0434(16) 0.0271(14) 0.0037(12) 0.0116(12) 0.0038(13)
C51 0.0444(14) 0.0470(16) 0.0381(15) 0.0059(13) 0.0129(12) -0.0048(13)
C52 0.0375(13) 0.0433(15) 0.0282(13) 0.0022(11) 0.0036(10) -0.0073(12)
C53 0.0255(11) 0.0406(14) 0.0224(12) 0.0031(11) 0.0068(9) -0.0040(10)
C54 0.0333(12) 0.0425(16) 0.0318(14) 0.0015(11) 0.0112(10) 0.0009(11)
C55 0.0375(13) 0.0336(14) 0.0313(14) 0.0018(11) 0.0021(11) 0.0098(11)
C56 0.0354(12) 0.0293(13) 0.0346(14) 0.0013(11) 0.0039(11) 0.0095(11)
C57 0.0478(15) 0.0393(16) 0.0370(15) -0.0026(12) 0.0035(12) 0.0024(13)
C58 0.0538(17) 0.0423(17) 0.0548(19) -0.0017(14) 0.0009(14) -0.0041(14)
C59 0.0531(17) 0.0452(18) 0.070(2) 0.0031(16) 0.0092(15) -0.0109(14)
C60 0.073(2) 0.055(2) 0.0502(18) 0.0022(15) 0.0248(15) -0.0135(17)
C61 0.0519(15) 0.0440(16) 0.0397(15) -0.0002(13) 0.0098(12) -0.0059(13)
C62 0.0261(12) 0.0301(13) 0.0330(13) 0.0007(11) 0.0035(10) -0.0024(10)
C63 0.0231(11) 0.0289(13) 0.0274(12) 0.0018(10) 0.0014(9) -0.0048(10)
C64 0.0277(12) 0.0392(15) 0.0387(14) 0.0023(12) 0.0073(10) 0.0014(11)
C65 0.0338(13) 0.0427(16) 0.0379(15) 0.0108(12) -0.0015(11) 0.0027(11)
C66 0.0403(13) 0.0394(15) 0.0298(13) 0.0047(11) 0.0012(11) -0.0070(12)
C67 0.0326(12) 0.0468(16) 0.0319(14) -0.0001(11) 0.0094(11) -0.0013(11)
C68 0.0261(11) 0.0392(15) 0.0332(14) 0.0033(11) 0.0035(10) 0.0024(11)
O1 0.0869(15) 0.0652(14) 0.0552(13) -0.0274(11) 0.0110(11) 0.0054(12)
O2 0.0563(11) 0.0367(10) 0.0470(11) -0.0044(9) 0.0081(9) 0.0060(9)
O3 0.0413(10) 0.0467(11) 0.0624(12) 0.0037(9) 0.0195(9) 0.0060(9)
O4 0.0286(8) 0.0395(9) 0.0230(8) -0.0073(7) 0.0070(6) -0.0053(7)
O5 0.0512(10) 0.0586(12) 0.0337(10) -0.0083(9) 0.0101(8) -0.0257(10)
O6 0.0454(9) 0.0382(10) 0.0265(9) -0.0007(8) 0.0073(7) 0.0104(8)
O7 0.0577(11) 0.0541(12) 0.0311(10) 0.0070(9) 0.0128(8) 0.0122(9)
O8 0.0287(8) 0.0396(10) 0.0229(8) -0.0067(7) 0.0053(6) -0.0030(7)
O9 0.0389(10) 0.0976(16) 0.0361(10) -0.0200(10) 0.0127(8) -0.0269(11)
O10 0.0634(12) 0.0665(14) 0.0567(13) -0.0265(11) 0.0036(10) -0.0029(11)
O11 0.0600(11) 0.0366(11) 0.0403(11) -0.0007(8) 0.0029(9) 0.0053(9)
O12 0.0370(10) 0.0464(11) 0.0856(14) 0.0047(10) 0.0243(9) 0.0011(9)
O13 0.0311(8) 0.0349(9) 0.0229(8) 0.0027(7) 0.0022(7) -0.0062(7)
O14 0.0430(10) 0.0830(14) 0.0385(11) 0.0130(10) -0.0007(8) -0.0303(10)
O15 0.0460(9) 0.0369(10) 0.0329(9) -0.0049(8) 0.0136(7) -0.0075(8)
O16 0.0559(11) 0.0646(12) 0.0298(10) -0.0059(9) 0.0138(8) -0.0066(10)
O17 0.0243(8) 0.0458(10) 0.0263(8) 0.0071(7) 0.0043(6) 0.0013(7)
O18 0.0260(8) 0.0632(12) 0.0398(10) 0.0089(9) 0.0096(7) 0.0025(8)

loop_
_atom_type_symbol
_atom_type_description
_atom_type_scat_dispersion_real
_atom_type_scat_dispersion_imag
_atom_type_scat_source
C C 0.0033 0.0016 'International Tables Vol C Tables 4.2.6.8 and 6.1.1.4'
H H 0.0000 0.0000 'International Tables Vol C Tables 4.2.6.8 and 6.1.1.4'
O O 0.0106 0.0060 'International Tables Vol C Tables 4.2.6.8 and 6.1.1.4'

loop_
_geom_angle_atom_site_label_1
_geom_angle_atom_site_label_2
_geom_angle_atom_site_label_3
_geom_angle
O1 C1 O2 122.5(3)
O1 C1 C2 125.3(3)
O2 C1 C2 112.2(2)
C3 C2 C7 120.1(3)
C3 C2 C1 118.4(2)
C7 C2 C1 121.5(2)
C4 C3 C2 119.0(3)
C4 C3 H3 120.5
C2 C3 H3 120.5
C5 C4 C3 120.3(3)
C5 C4 H4 119.8
C3 C4 H4 119.8
C6 C5 C4 120.5(3)
C6 C5 H5 119.8
C4 C5 H5 119.8
C5 C6 C7 120.0(3)
C5 C6 H6 120.0
C7 C6 H6 120.0
C6 C7 C2 120.1(3)
C6 C7 H7 120.0
C2 C7 H7 120.0
O2 C8 C9 113.0(2)
O2 C8 H8A 109.0
C9 C8 H8A 109.0
O2 C8 H8B 109.0
C9 C8 H8B 109.0
H8A C8 H8B 107.8
O3 C9 C10 125.0(2)
O3 C9 C8 122.5(2)
C10 C9 C8 112.5(2)
C9 C10 C11 115.22(19)
C9 C10 H10A 108.5
C11 C10 H10A 108.5
C9 C10 H10B 108.5
C11 C10 H10B 108.5
H10A C10 H10B 107.5
O4 C11 C10 106.83(18)
O4 C11 C19 107.84(16)
C10 C11 C19 110.11(17)
O4 C11 H11 110.7
C10 C11 H11 110.7
C19 C11 H11 110.7
O5 C12 O4 123.6(2)
O5 C12 C13 124.3(2)
O4 C12 C13 112.15(19)
C18 C13 C14 119.4(2)
C18 C13 C12 118.3(2)
C14 C13 C12 122.2(2)
C15 C14 C13 119.8(2)
C15 C14 H14 120.1
C13 C14 H14 120.1
C16 C15 C14 119.9(2)
C16 C15 H15 120.0
C14 C15 H15 120.0
C17 C16 C15 120.7(2)
C17 C16 H16 119.7
C15 C16 H16 119.7
C16 C17 C18 119.7(2)
C16 C17 H17 120.1
C18 C17 H17 120.1
C13 C18 C17 120.4(2)
C13 C18 H18 119.8
C17 C18 H18 119.8
O8 C19 C20 108.06(18)
O8 C19 C11 104.74(15)
C20 C19 C11 113.59(17)
O8 C19 H19 110.1
C20 C19 H19 110.1
C11 C19 H19 110.1
O6 C20 C19 106.36(16)
O6 C20 H20A 110.5
C19 C20 H20A 110.5
O6 C20 H20B 110.5
C19 C20 H20B 110.5
H20A C20 H20B 108.6
O7 C21 O6 123.4(2)
O7 C21 C22 124.8(2)
O6 C21 C22 111.7(2)
C23 C22 C27 119.6(2)
C23 C22 C21 117.9(2)
C27 C22 C21 122.5(2)
C24 C23 C22 120.8(3)
C24 C23 H23 119.6
C22 C23 H23 119.6
C25 C24 C23 119.7(3)
C25 C24 H24 120.1
C23 C24 H24 120.1
C24 C25 C26 120.3(3)
C24 C25 H25 119.8
C26 C25 H25 119.8
C27 C26 C25 120.0(3)
C27 C26 H26 120.0
C25 C26 H26 120.0
C26 C27 C22 119.5(3)
C26 C27 H27 120.2
C22 C27 H27 120.2
O9 C28 O8 123.9(2)
O9 C28 C29 124.8(2)
O8 C28 C29 111.29(19)
C34 C29 C30 120.0(2)
C34 C29 C28 117.1(2)
C30 C29 C28 122.8(2)
C29 C30 C31 119.2(2)
C29 C30 H30 120.4
C31 C30 H30 120.4
C32 C31 C30 120.1(2)
C32 C31 H31 119.9
C30 C31 H31 119.9
C33 C32 C31 120.4(2)
C33 C32 H32 119.8
C31 C32 H32 119.8
C32 C33 C34 120.0(2)
C32 C33 H33 120.0
C34 C33 H33 120.0
C33 C34 C29 120.2(2)
C33 C34 H34 119.9
C29 C34 H34 119.9
O10 C35 O11 122.3(3)
O10 C35 C36 125.5(2)
O11 C35 C36 112.2(2)
C37 C36 C41 118.9(3)
C37 C36 C35 122.5(2)
C41 C36 C35 118.5(2)
C38 C37 C36 120.6(3)
C38 C37 H37 119.7
C36 C37 H37 119.7
C39 C38 C37 119.6(3)
C39 C38 H38 120.2
C37 C38 H38 120.2
C40 C39 C38 120.5(3)
C40 C39 H39 119.8
C38 C39 H39 119.8
C39 C40 C41 120.1(3)
C39 C40 H40 119.9
C41 C40 H40 119.9
C40 C41 C36 120.3(3)
C40 C41 H41 119.9
C36 C41 H41 119.9
O11 C42 C43 112.35(19)
O11 C42 H42A 109.1
C43 C42 H42A 109.1
O11 C42 H42B 109.1
C43 C42 H42B 109.1
H42A C42 H42B 107.9
O12 C43 C42 121.3(2)
O12 C43 C44 122.8(2)
C42 C43 C44 115.85(19)
C43 C44 C45 113.14(18)
C43 C44 H44A 109.0
C45 C44 H44A 109.0
C43 C44 H44B 109.0
C45 C44 H44B 109.0
H44A C44 H44B 107.8
O13 C45 C53 104.86(16)
O13 C45 C44 107.93(17)
C53 C45 C44 111.73(18)
O13 C45 H45 110.7
C53 C45 H45 110.7
C44 C45 H45 110.7
O14 C46 O13 123.3(2)
O14 C46 C47 125.9(2)
O13 C46 C47 110.83(19)
C52 C47 C48 119.6(2)
C52 C47 C46 121.6(2)
C48 C47 C46 118.7(2)
C49 C48 C47 119.6(2)
C49 C48 H48 120.2
C47 C48 H48 120.2
C50 C49 C48 120.2(2)
C50 C49 H49 119.9
C48 C49 H49 119.9
C49 C50 C51 120.8(2)
C49 C50 H50 119.6
C51 C50 H50 119.6
C50 C51 C52 119.7(2)
C50 C51 H51 120.1
C52 C51 H51 120.1
C51 C52 C47 120.0(2)
C51 C52 H52 120.0
C47 C52 H52 120.0
O17 C53 C54 110.26(18)
O17 C53 C45 104.90(16)
C54 C53 C45 113.83(18)
O17 C53 H53 109.2
C54 C53 H53 109.2
C45 C53 H53 109.2
O15 C54 C53 106.98(17)
O15 C54 H54A 110.3
C53 C54 H54A 110.3
O15 C54 H54B 110.3
C53 C54 H54B 110.3
H54A C54 H54B 108.6
O16 C55 O15 122.9(2)
O16 C55 C56 125.5(2)
O15 C55 C56 111.6(2)
C61 C56 C57 119.5(2)
C61 C56 C55 122.0(2)
C57 C56 C55 118.4(2)
C58 C57 C56 120.3(2)
C58 C57 H57 119.9
C56 C57 H57 119.9
C59 C58 C57 119.9(3)
C59 C58 H58 120.1
C57 C58 H58 120.1
C58 C59 C60 120.3(3)
C58 C59 H59 119.9
C60 C59 H59 119.9
C59 C60 C61 120.2(3)
C59 C60 H60 119.9
C61 C60 H60 119.9
C56 C61 C60 119.8(2)
C56 C61 H61 120.1
C60 C61 H61 120.1
O18 C62 O17 123.2(2)
O18 C62 C63 124.55(19)
O17 C62 C63 112.25(17)
C64 C63 C68 119.6(2)
C64 C63 C62 118.67(19)
C68 C63 C62 121.65(19)
C65 C64 C63 120.3(2)
C65 C64 H64 119.9
C63 C64 H64 119.9
C66 C65 C64 120.0(2)
C66 C65 H65 120.0
C64 C65 H65 120.0
C65 C66 C67 119.8(2)
C65 C66 H66 120.1
C67 C66 H66 120.1
C68 C67 C66 120.5(2)
C68 C67 H67 119.8
C66 C67 H67 119.8
C67 C68 C63 119.8(2)
C67 C68 H68 120.1
C63 C68 H68 120.1
C1 O2 C8 114.8(2)
C12 O4 C11 117.55(16)
C21 O6 C20 116.33(17)
C28 O8 C19 117.83(17)
C35 O11 C42 117.0(2)
C46 O13 C45 118.51(16)
C55 O15 C54 117.63(18)
C62 O17 C53 117.17(16)

loop_
_geom_bond_atom_site_label_1
_geom_bond_atom_site_label_2
_geom_bond_distance
C1 O1 1.196(3)
C1 O2 1.345(3)
C1 C2 1.476(4)
C2 C3 1.385(4)
C2 C7 1.388(3)
C3 C4 1.389(4)
C3 H3 0.9500
C4 C5 1.371(4)
C4 H4 0.9500
C5 C6 1.375(4)
C5 H5 0.9500
C6 C7 1.371(4)
C6 H6 0.9500
C7 H7 0.9500
C8 O2 1.430(3)
C8 C9 1.504(3)
C8 H8A 0.9900
C8 H8B 0.9900
C9 O3 1.203(3)
C9 C10 1.501(3)
C10 C11 1.513(3)
C10 H10A 0.9900
C10 H10B 0.9900
C11 O4 1.452(2)
C11 C19 1.524(3)
C11 H11 1.0000
C12 O5 1.203(3)
C12 O4 1.350(2)
C12 C13 1.484(3)
C13 C18 1.385(3)
C13 C14 1.385(3)
C14 C15 1.383(3)
C14 H14 0.9500
C15 C16 1.379(4)
C15 H15 0.9500
C16 C17 1.365(4)
C16 H16 0.9500
C17 C18 1.381(3)
C17 H17 0.9500
C18 H18 0.9500
C19 O8 1.452(2)
C19 C20 1.497(3)
C19 H19 1.0000
C20 O6 1.445(3)
C20 H20A 0.9900
C20 H20B 0.9900
C21 O7 1.204(3)
C21 O6 1.346(3)
C21 C22 1.489(3)
C22 C23 1.382(3)
C22 C27 1.380(3)
C23 C24 1.376(4)
C23 H23 0.9500
C24 C25 1.363(4)
C24 H24 0.9500
C25 C26 1.387(4)
C25 H25 0.9500
C26 C27 1.385(4)
C26 H26 0.9500
C27 H27 0.9500
C28 O9 1.197(3)
C28 O8 1.349(2)
C28 C29 1.489(3)
C29 C34 1.384(3)
C29 C30 1.388(3)
C30 C31 1.391(3)
C30 H30 0.9500
C31 C32 1.382(4)
C31 H31 0.9500
C32 C33 1.369(4)
C32 H32 0.9500
C33 C34 1.381(3)
C33 H33 0.9500
C34 H34 0.9500
C35 O10 1.202(3)
C35 O11 1.355(3)
C35 C36 1.481(4)
C36 C37 1.384(3)
C36 C41 1.389(3)
C37 C38 1.386(4)
C37 H37 0.9500
C38 C39 1.373(4)
C38 H38 0.9500
C39 C40 1.374(4)
C39 H39 0.9500
C40 C41 1.378(4)
C40 H40 0.9500
C41 H41 0.9500
C42 O11 1.428(3)
C42 C43 1.504(3)
C42 H42A 0.9900
C42 H42B 0.9900
C43 O12 1.202(2)
C43 C44 1.505(3)
C44 C45 1.526(3)
C44 H44A 0.9900
C44 H44B 0.9900
C45 O13 1.445(2)
C45 C53 1.524(3)
C45 H45 1.0000
C46 O14 1.200(3)
C46 O13 1.359(3)
C46 C47 1.476(3)
C47 C52 1.389(3)
C47 C48 1.394(3)
C48 C49 1.387(3)
C48 H48 0.9500
C49 C50 1.373(3)
C49 H49 0.9500
C50 C51 1.375(3)
C50 H50 0.9500
C51 C52 1.391(3)
C51 H51 0.9500
C52 H52 0.9500
C53 O17 1.453(2)
C53 C54 1.505(3)
C53 H53 1.0000
C54 O15 1.443(3)
C54 H54A 0.9900
C54 H54B 0.9900
C55 O16 1.208(3)
C55 O15 1.344(3)
C55 C56 1.481(3)
C56 C61 1.383(3)
C56 C57 1.391(3)
C57 C58 1.380(4)
C57 H57 0.9500
C58 C59 1.370(4)
C58 H58 0.9500
C59 C60 1.382(4)
C59 H59 0.9500
C60 C61 1.382(3)
C60 H60 0.9500
C61 H61 0.9500
C62 O18 1.205(2)
C62 O17 1.346(2)
C62 C63 1.484(3)
C63 C64 1.382(3)
C63 C68 1.392(3)
C64 C65 1.383(3)
C64 H64 0.9500
C65 C66 1.383(3)
C65 H65 0.9500
C66 C67 1.381(3)
C66 H66 0.9500
C67 C68 1.379(3)
C67 H67 0.9500
C68 H68 0.9500
